data_4080631
loop_
_publ_author_name
'Sharma, Kamal Nayan'
'Joshi, Hemant'
'Sharma, Alpesh K.'
'Prakash, Om'
'Singh, Ajai K.'

_publ_section_title
;
 Selenium-Containing N-Heterocyclic Carbenes and Their First Palladium(II)
 Complexes: Synthesis, Structure, and Pendent Alkyl Chain Length Dependent
 Catalytic Activity for Suzuki--Miyaura Coupling
;
_journal_issue 8
_journal_name_full Organometallics
_journal_page_first 2443
_journal_paper_doi 10.1021/om400148c
_journal_volume 32
_journal_year 2013
_chemical_formula_moiety 'C12 H14 Cl2 N2 Pd Se'
_chemical_formula_sum 'C12 H14 Cl2 N2 Pd Se'
_chemical_formula_weight 442.51
_chemical_name_systematic
; 
 ? 
;
_space_group_IT_number 14
_symmetry_cell_setting monoclinic
_symmetry_space_group_name_Hall '-P 2ybc'
_symmetry_space_group_name_H-M 'P 1 21/c 1'
_atom_sites_solution_hydrogens geom
_atom_sites_solution_primary direct
_atom_sites_solution_secondary difmap
_audit_creation_method SHELXL-97
_cell_angle_alpha 90.00
_cell_angle_beta 116.004(4)
_cell_angle_gamma 90.00
_cell_formula_units_Z 4
_cell_length_a 13.668(3)
_cell_length_b 8.0698(18)
_cell_length_c 14.591(3)
_cell_measurement_reflns_used 4576
_cell_measurement_temperature 298(2)
_cell_measurement_theta_max 27.53
_cell_measurement_theta_min 2.81
_cell_volume 1446.4(5)
_computing_cell_refinement 'Bruker SMART'
_computing_data_collection 'Bruker SMART'
_computing_data_reduction 'Bruker SAINT'
_computing_molecular_graphics 'Bruker SHELXTL'
_computing_publication_material 'Bruker SHELXTL'
_computing_structure_refinement 'SHELXL-97 (Sheldrick, 1997)'
_computing_structure_solution 'SHELXS-97 (Sheldrick, 1990)'
_diffrn_ambient_temperature 298(2)
_diffrn_measured_fraction_theta_full 0.999
_diffrn_measured_fraction_theta_max 0.999
_diffrn_measurement_device_type 'CCD area detector'
_diffrn_measurement_method 'phi and omega scans'
_diffrn_radiation_monochromator graphite
_diffrn_radiation_source 'fine-focus sealed tube'
_diffrn_radiation_type MoK\a
_diffrn_radiation_wavelength 0.71073
_diffrn_reflns_av_R_equivalents 0.0354
_diffrn_reflns_av_sigmaI/netI 0.0263
_diffrn_reflns_limit_h_max 16
_diffrn_reflns_limit_h_min -16
_diffrn_reflns_limit_k_max 9
_diffrn_reflns_limit_k_min -9
_diffrn_reflns_limit_l_max 17
_diffrn_reflns_limit_l_min -17
_diffrn_reflns_number 13560
_diffrn_reflns_theta_full 24.99
_diffrn_reflns_theta_max 24.99
_diffrn_reflns_theta_min 1.66
_exptl_absorpt_coefficient_mu 4.152
_exptl_absorpt_correction_T_max 0.439
_exptl_absorpt_correction_T_min 0.268
_exptl_absorpt_correction_type multi-scan
_exptl_absorpt_process_details '(SADABS; Sheldrick, 1996)'
_exptl_crystal_colour yellow
_exptl_crystal_density_diffrn 2.032
_exptl_crystal_density_meas 2.032
_exptl_crystal_density_method 'not measured'
_exptl_crystal_description block
_exptl_crystal_F_000 856.0
_exptl_crystal_size_max 0.35
_exptl_crystal_size_mid 0.27
_exptl_crystal_size_min 0.20
_refine_diff_density_max 0.462
_refine_diff_density_min -0.437
_refine_diff_density_rms 0.076
_refine_ls_extinction_method none
_refine_ls_goodness_of_fit_ref 1.123
_refine_ls_hydrogen_treatment constr
_refine_ls_matrix_type full
_refine_ls_number_parameters 164
_refine_ls_number_reflns 2539
_refine_ls_number_restraints 0
_refine_ls_restrained_S_all 1.123
_refine_ls_R_factor_all 0.0315
_refine_ls_R_factor_gt 0.0280
_refine_ls_shift/su_max 0.004
_refine_ls_shift/su_mean 0.000
_refine_ls_structure_factor_coef Fsqd
_refine_ls_weighting_details 'calc w=1/[\s^2^(Fo^2^)+(0.0102P)^2^+2.4292P] where P=(Fo^2^+2Fc^2^)/3'
_refine_ls_weighting_scheme calc
_refine_ls_wR_factor_gt 0.0538
_refine_ls_wR_factor_ref 0.0549
_reflns_number_gt 2373
_reflns_number_total 2539
_reflns_threshold_expression >2sigma(I)
_cod_data_source_file om400148c_si_002.cif
_cod_data_source_block complex1m
_cod_depositor_comments
;
The following automatic conversions were performed:

'_symmetry_cell_setting' value 'Monoclinic' changed to 'monoclinic'
according to /home/saulius/struct/CIF-dictionaries/cif_core.dic
dictionary named 'cif_core.dic' version 2.4.2 from 2011-04-26.

Automatic conversion script
Id: cif_fix_values 1891 2012-01-12 08:04:46Z andrius 
;
_cod_original_cell_volume 1446.4(6)
_cod_original_sg_symbol_H-M 'P 21/c'
_cod_database_code 4080631

loop_
_symmetry_equiv_pos_as_xyz
'x, y, z'
'-x, y+1/2, -z+1/2'
'-x, -y, -z'
'x, -y-1/2, z-1/2'

loop_
_atom_site_label
_atom_site_type_symbol
_atom_site_fract_x
_atom_site_fract_y
_atom_site_fract_z
_atom_site_U_iso_or_equiv
_atom_site_adp_type
_atom_site_occupancy
_atom_site_symmetry_multiplicity
_atom_site_calc_flag
_atom_site_refinement_flags
C1 C 0.4037(4) 0.6024(6) 0.2069(4) 0.0638(14) Uani 1 1 d .
H1 H 0.3831 0.5692 0.1400 0.077 Uiso 1 1 calc R
C2 C 0.5071(5) 0.5691(8) 0.2829(7) 0.092(2) Uani 1 1 d .
H2 H 0.5568 0.5132 0.2665 0.110 Uiso 1 1 calc R
C3 C 0.5363(5) 0.6160(9) 0.3792(7) 0.102(2) Uani 1 1 d .
H3 H 0.6062 0.5934 0.4289 0.122 Uiso 1 1 calc R
C4 C 0.4649(5) 0.6961(9) 0.4047(5) 0.096(2) Uani 1 1 d .
H4 H 0.4853 0.7271 0.4721 0.115 Uiso 1 1 calc R
C5 C 0.3624(4) 0.7315(6) 0.3312(4) 0.0619(14) Uani 1 1 d .
H5 H 0.3133 0.7870 0.3485 0.074 Uiso 1 1 calc R
C6 C 0.3328(3) 0.6857(5) 0.2336(3) 0.0397(10) Uani 1 1 d .
C7 C 0.1065(3) 0.6502(5) 0.1994(3) 0.0358(9) Uani 1 1 d .
H7A H 0.0571 0.5621 0.1611 0.043 Uiso 1 1 calc R
H7B H 0.1563 0.6051 0.2650 0.043 Uiso 1 1 calc R
C8 C 0.0422(3) 0.7856(5) 0.2163(3) 0.0329(9) Uani 1 1 d .
H8A H -0.0114 0.8261 0.1509 0.039 Uiso 1 1 calc R
H8B H 0.0034 0.7418 0.2531 0.039 Uiso 1 1 calc R
C9 C 0.1614(3) 1.0236(4) 0.2367(3) 0.0275(8) Uani 1 1 d .
C10 C 0.1382(3) 0.9586(5) 0.3733(3) 0.0350(9) Uani 1 1 d .
H10 H 0.1145 0.9037 0.4159 0.042 Uiso 1 1 calc R
C11 C 0.2051(3) 1.0866(5) 0.3975(3) 0.0375(9) Uani 1 1 d .
H11 H 0.2365 1.1399 0.4603 0.045 Uiso 1 1 calc R
C12 C 0.2929(4) 1.2543(5) 0.3115(3) 0.0458(11) Uani 1 1 d .
H12A H 0.3662 1.2131 0.3424 0.069 Uiso 1 1 calc R
H12B H 0.2875 1.3491 0.3487 0.069 Uiso 1 1 calc R
H12C H 0.2736 1.2855 0.2422 0.069 Uiso 1 1 calc R
Cl1 Cl 0.18124(8) 0.97344(12) -0.04700(7) 0.0372(2) Uani 1 1 d .
Cl2 Cl 0.09759(9) 1.27912(12) 0.06522(8) 0.0440(3) Uani 1 1 d .
N1 N 0.1105(2) 0.9223(4) 0.2736(2) 0.0285(7) Uani 1 1 d .
N2 N 0.2197(3) 1.1266(4) 0.3132(2) 0.0321(7) Uani 1 1 d .
Pd1 Pd 0.15823(2) 1.00832(3) 0.102360(19) 0.02584(9) Uani 1 1 d .
Se1 Se 0.18932(3) 0.71932(4) 0.12677(3) 0.03126(11) Uani 1 1 d .

loop_
_atom_site_aniso_label
_atom_site_aniso_U_11
_atom_site_aniso_U_22
_atom_site_aniso_U_33
_atom_site_aniso_U_23
_atom_site_aniso_U_13
_atom_site_aniso_U_12
C1 0.062(3) 0.056(3) 0.089(4) 0.008(3) 0.048(3) 0.011(3)
C2 0.056(4) 0.076(4) 0.157(7) 0.025(5) 0.059(5) 0.025(3)
C3 0.046(4) 0.096(5) 0.128(6) 0.027(5) 0.006(4) 0.017(4)
C4 0.066(4) 0.113(5) 0.071(4) 0.003(4) -0.003(3) 0.026(4)
C5 0.049(3) 0.070(3) 0.052(3) 0.000(3) 0.008(2) 0.018(3)
C6 0.038(2) 0.030(2) 0.054(3) 0.0079(19) 0.023(2) 0.0036(18)
C7 0.043(2) 0.030(2) 0.038(2) 0.0038(17) 0.0207(19) -0.0034(17)
C8 0.030(2) 0.034(2) 0.035(2) 0.0042(17) 0.0146(17) -0.0019(17)
C9 0.036(2) 0.0235(19) 0.0260(18) 0.0012(15) 0.0161(17) 0.0038(16)
C10 0.046(2) 0.038(2) 0.027(2) 0.0072(17) 0.0215(19) 0.0123(19)
C11 0.048(2) 0.044(2) 0.0194(19) -0.0013(17) 0.0133(18) 0.008(2)
C12 0.050(3) 0.043(2) 0.042(2) -0.011(2) 0.019(2) -0.009(2)
Cl1 0.0519(6) 0.0379(5) 0.0276(5) -0.0001(4) 0.0229(4) 0.0013(4)
Cl2 0.0706(7) 0.0275(5) 0.0393(6) 0.0055(4) 0.0291(5) 0.0092(5)
N1 0.0345(18) 0.0293(16) 0.0234(15) 0.0022(13) 0.0144(14) 0.0054(13)
N2 0.0388(19) 0.0296(17) 0.0271(17) -0.0025(13) 0.0136(15) 0.0011(14)
Pd1 0.03523(17) 0.02331(15) 0.02071(15) 0.00066(11) 0.01386(12) 0.00039(12)
Se1 0.0451(2) 0.0248(2) 0.0268(2) -0.00050(15) 0.01851(18) 0.00185(17)

loop_
_atom_type_symbol
_atom_type_description
_atom_type_scat_dispersion_real
_atom_type_scat_dispersion_imag
_atom_type_scat_source
C C 0.0033 0.0016 'International Tables Vol C Tables 4.2.6.8 and 6.1.1.4'
H H 0.0000 0.0000 'International Tables Vol C Tables 4.2.6.8 and 6.1.1.4'
N N 0.0061 0.0033 'International Tables Vol C Tables 4.2.6.8 and 6.1.1.4'
Cl Cl 0.1484 0.1585 'International Tables Vol C Tables 4.2.6.8 and 6.1.1.4'
Se Se -0.0929 2.2259 'International Tables Vol C Tables 4.2.6.8 and 6.1.1.4'
Pd Pd -0.9988 1.0072 'International Tables Vol C Tables 4.2.6.8 and 6.1.1.4'

loop_
_geom_angle_atom_site_label_1
_geom_angle_atom_site_label_2
_geom_angle_atom_site_label_3
_geom_angle
C6 C1 C2 117.9(6)
C6 C1 H1 121.0
C2 C1 H1 121.0
C3 C2 C1 121.0(6)
C3 C2 H2 119.5
C1 C2 H2 119.5
C2 C3 C4 120.4(6)
C2 C3 H3 119.8
C4 C3 H3 119.8
C3 C4 C5 119.8(6)
C3 C4 H4 120.1
C5 C4 H4 120.1
C6 C5 C4 120.0(5)
C6 C5 H5 120.0
C4 C5 H5 120.0
C5 C6 C1 120.8(4)
C5 C6 Se1 123.1(3)
C1 C6 Se1 116.0(4)
C8 C7 Se1 114.0(3)
C8 C7 H7A 108.7
Se1 C7 H7A 108.7
C8 C7 H7B 108.7
Se1 C7 H7B 108.7
H7A C7 H7B 107.6
N1 C8 C7 112.1(3)
N1 C8 H8A 109.2
C7 C8 H8A 109.2
N1 C8 H8B 109.2
C7 C8 H8B 109.2
H8A C8 H8B 107.9
N1 C9 N2 105.7(3)
N1 C9 Pd1 125.7(3)
N2 C9 Pd1 128.4(3)
C11 C10 N1 106.8(3)
C11 C10 H10 126.6
N1 C10 H10 126.6
C10 C11 N2 107.5(3)
C10 C11 H11 126.3
N2 C11 H11 126.3
N2 C12 H12A 109.5
N2 C12 H12B 109.5
H12A C12 H12B 109.5
N2 C12 H12C 109.5
H12A C12 H12C 109.5
H12B C12 H12C 109.5
C9 N1 C10 110.5(3)
C9 N1 C8 123.6(3)
C10 N1 C8 125.8(3)
C9 N2 C11 109.6(3)
C9 N2 C12 126.3(3)
C11 N2 C12 124.0(3)
C9 Pd1 Cl2 91.35(10)
C9 Pd1 Cl1 171.31(11)
Cl2 Pd1 Cl1 94.34(4)
C9 Pd1 Se1 89.30(10)
Cl2 Pd1 Se1 170.50(3)
Cl1 Pd1 Se1 86.18(3)
C6 Se1 C7 98.58(17)
C6 Se1 Pd1 108.30(12)
C7 Se1 Pd1 104.83(11)

loop_
_geom_bond_atom_site_label_1
_geom_bond_atom_site_label_2
_geom_bond_distance
C1 C6 1.368(6)
C1 C2 1.387(8)
C1 H1 0.9300
C2 C3 1.335(9)
C2 H2 0.9300
C3 C4 1.353(9)
C3 H3 0.9300
C4 C5 1.369(7)
C4 H4 0.9300
C5 C6 1.350(6)
C5 H5 0.9300
C6 Se1 1.916(4)
C7 C8 1.490(5)
C7 Se1 1.941(4)
C7 H7A 0.9700
C7 H7B 0.9700
C8 N1 1.450(5)
C8 H8A 0.9700
C8 H8B 0.9700
C9 N1 1.330(4)
C9 N2 1.338(4)
C9 Pd1 1.945(3)
C10 C11 1.321(6)
C10 N1 1.365(4)
C10 H10 0.9300
C11 N2 1.368(5)
C11 H11 0.9300
C12 N2 1.444(5)
C12 H12A 0.9600
C12 H12B 0.9600
C12 H12C 0.9600
Cl1 Pd1 2.3512(10)
Cl2 Pd1 2.3156(11)
Pd1 Se1 2.3694(7)

loop_
_geom_torsion_atom_site_label_1
_geom_torsion_atom_site_label_2
_geom_torsion_atom_site_label_3
_geom_torsion_atom_site_label_4
_geom_torsion
C6 C1 C2 C3 0.4(9)
C1 C2 C3 C4 0.6(12)
C2 C3 C4 C5 -0.9(12)
C3 C4 C5 C6 0.3(10)
C4 C5 C6 C1 0.7(8)
C4 C5 C6 Se1 176.7(5)
C2 C1 C6 C5 -1.0(7)
C2 C1 C6 Se1 -177.3(4)
Se1 C7 C8 N1 -58.7(4)
N1 C10 C11 N2 -1.0(4)
N2 C9 N1 C10 -1.2(4)
Pd1 C9 N1 C10 174.3(3)
N2 C9 N1 C8 -177.0(3)
Pd1 C9 N1 C8 -1.5(5)
C11 C10 N1 C9 1.4(4)
C11 C10 N1 C8 177.1(3)
C7 C8 N1 C9 69.1(4)
C7 C8 N1 C10 -106.0(4)
N1 C9 N2 C11 0.6(4)
Pd1 C9 N2 C11 -174.8(3)
N1 C9 N2 C12 176.9(3)
Pd1 C9 N2 C12 1.5(5)
C10 C11 N2 C9 0.3(4)
C10 C11 N2 C12 -176.1(4)
N1 C9 Pd1 Cl2 124.9(3)
N2 C9 Pd1 Cl2 -60.6(3)
N1 C9 Pd1 Se1 -45.6(3)
N2 C9 Pd1 Se1 128.9(3)
C5 C6 Se1 C7 -43.4(4)
C1 C6 Se1 C7 132.8(3)
C5 C6 Se1 Pd1 65.4(4)
C1 C6 Se1 Pd1 -118.4(3)
C8 C7 Se1 C6 114.6(3)
C8 C7 Se1 Pd1 3.0(3)
C9 Pd1 Se1 C6 -67.09(17)
Cl1 Pd1 Se1 C6 105.49(14)
C9 Pd1 Se1 C7 37.40(17)
Cl1 Pd1 Se1 C7 -150.03(13)
